data_2007789
loop_
_publ_author_name
'Duque Rodr\'iguez, Julio'
'Pom\'es Hern\'andez, Ram\'on'
'Punte, Graciela'
'Hechevarr\'ia, Gustavo'
'Su\'arez Navarro, Margarita'
'Verdecia Reyes, Yamila'
'Ochoa Rodr\'iguez, Estael'
'Pita Mieres, Beatriz'

_publ_section_title
;
 5-Oxo-4-phenyl-1,2,3,4,5,7-hexahydrofuro[3,4-<i>b</i>]-2(1<i>H</i>)-pyridone
;
_journal_issue 11
_journal_name_full 'Acta Crystallographica Section C'
_journal_page_first 1642
_journal_page_last 1644
_journal_paper_doi 10.1107/S0108270197017988
_journal_volume 54
_journal_year 1998
_chemical_formula_analytical 'C13 H11 N O3'
_chemical_formula_sum 'C13 H11 N O3'
_chemical_formula_weight 229.24
_chemical_name_systematic ?
_space_group_IT_number 14
_symmetry_cell_setting monoclinic
_symmetry_space_group_name_Hall '-P 2ybc'
_symmetry_space_group_name_H-M 'P 1 21/c 1'
_cell_angle_alpha 90.00
_cell_angle_beta 91.950(10)
_cell_angle_gamma 90.00
_cell_formula_units_Z 4
_cell_length_a 11.2970(10)
_cell_length_b 6.9490(10)
_cell_length_c 13.732(2)
_cell_measurement_reflns_used 25
_cell_measurement_temperature 293
_cell_measurement_theta_max 25
_cell_measurement_theta_min 2
_cell_volume 1077.4(2)
_computing_cell_refinement 'CRYSDA (DIRDIF; Beurskens et al., 1992)'
_computing_data_collection 'CAD-4 software (Enraf-Nonius, 19??)'
_computing_data_reduction 'REFLEX (Local Program)'
_computing_molecular_graphics 'SHELXTL-Plus (Sheldrick, 1991)'
_computing_publication_material
;
 PARST (Nardelli, 1983b); PARSTCIF (Nardelli, 1992)
;
_computing_structure_refinement 'SHELXL93 (Sheldrick, 1993)'
_computing_structure_solution 'SHELXS86 (Sheldrick, 1990)'
_diffrn_ambient_temperature 293
_diffrn_measurement_device 'Enraf-Nonius CAD-4 Diffractometer'
_diffrn_measurement_method \w-2\q
_diffrn_radiation_monochromator Graphite
_diffrn_radiation_source 'Fine-Focus Sealed Tube'
_diffrn_radiation_type 'Mo K\a'
_diffrn_radiation_wavelength 0.71069
_diffrn_reflns_av_R_equivalents 0.070
_diffrn_reflns_av_sigmaI/netI 0.1632
_diffrn_reflns_limit_h_max 14
_diffrn_reflns_limit_h_min -14
_diffrn_reflns_limit_k_max 9
_diffrn_reflns_limit_k_min 0
_diffrn_reflns_limit_l_max 18
_diffrn_reflns_limit_l_min 0
_diffrn_reflns_number 3367
_diffrn_reflns_reduction_process ?
_diffrn_reflns_theta_max 27.96
_diffrn_reflns_theta_min 1.80
_diffrn_standards_decay_% <3
_diffrn_standards_interval_time 100
_diffrn_standards_number 2
_exptl_absorpt_coefficient_mu 0.1015
_exptl_absorpt_correction_type none
_exptl_crystal_colour colourless
_exptl_crystal_density_diffrn 1.413
_exptl_crystal_density_meas ?
_exptl_crystal_description prismatic
_exptl_crystal_F_000 480.0
_exptl_crystal_size_max 0.18
_exptl_crystal_size_mid 0.10
_exptl_crystal_size_min 0.10
_refine_diff_density_max 0.199
_refine_diff_density_min -0.269
_refine_ls_extinction_method none
_refine_ls_goodness_of_fit_all 1.065
_refine_ls_goodness_of_fit_obs 1.162
_refine_ls_hydrogen_treatment refall
_refine_ls_matrix_type full
_refine_ls_number_parameters 198
_refine_ls_number_reflns 2546
_refine_ls_number_restraints 0
_refine_ls_restrained_S_all 1.188
_refine_ls_restrained_S_obs 1.162
_refine_ls_R_factor_all 0.259
_refine_ls_R_factor_obs 0.054
_refine_ls_shift/esd_max 0.000
_refine_ls_shift/esd_mean 0.000
_refine_ls_structure_factor_coef Fsqd
_refine_ls_weighting_details 'w = 1/[\s^2^(Fo^2^)+(0.0471P)^2^] where P=(Fo^2^+2Fc^2^)/3'
_refine_ls_weighting_scheme calc
_refine_ls_wR_factor_all 0.182
_refine_ls_wR_factor_obs 0.088
_reflns_number_observed 821
_reflns_number_total 2546
_reflns_observed_criterion >2sigma(I)
_cod_data_source_file bs1036.cif
_cod_data_source_block Y
_cod_depositor_comments
;
The following automatic conversions were performed:
'_symmetry_cell_setting' value 'Monoclinic' changed to 'monoclinic'
according to '/home/saulius/struct/CIF-dictionaries/cif_core.dic'
dictionary named 'cif_core.dic' version 2.4.1 from 2010-06-29.

Automatic conversion script
Id: cif_fix_enum 1527 2010-12-29 10:47:43Z saulius 

The following automatic conversions were performed:

'_symmetry_cell_setting' value 'Monoclinic' changed to 'monoclinic'
according to /home/saulius/struct/CIF-dictionaries/cif_core.dic
dictionary named 'cif_core.dic' version 2.4.1 from
2010-06-29.

'_refine_ls_matrix_type' value 'Full' changed to 'full'
according to /home/saulius/struct/CIF-dictionaries/cif_core.dic
dictionary named 'cif_core.dic' version 2.4.1 from 2010-06-29.

Automatic conversion script
Id: cif_fix_values 1715 2011-07-08 13:25:40Z adriana 

The following automatic conversions were performed:

'_exptl_crystal_density_meas' value 'not measured' was changed to '?'
- the value is perceived as not measured.

Automatic conversion script
Id: cif_fix_values 3008 2015-01-20 13:52:24Z robertas 

The following automatic conversions were performed:

'_refine_ls_weighting_scheme' value 'calc w =
1/[\s^2^(Fo^2^)+(0.0471P)^2^] where P=(Fo^2^+2Fc^2^)/3' was changed
to 'calc'. New tag '_refine_ls_weighting_details' was created. The
value of the new tag was set to 'w = 1/[\s^2^(Fo^2^)+(0.0471P)^2^]
where P=(Fo^2^+2Fc^2^)/3'.

Automatic conversion script
Id: cif_fix_values 3143 2015-03-26 13:38:13Z robertas 
;
_cod_original_sg_symbol_H-M 'P 21/c'
_cod_original_formula_sum ' C13 H11 N O3'
_cod_database_code 2007789

loop_
_symmetry_equiv_pos_as_xyz
'x, y, z'
'-x, y+1/2, -z+1/2'
'-x, -y, -z'
'x, -y-1/2, z-1/2'

loop_
_atom_site_aniso_label
_atom_site_aniso_U_11
_atom_site_aniso_U_22
_atom_site_aniso_U_33
_atom_site_aniso_U_12
_atom_site_aniso_U_13
_atom_site_aniso_U_23
N1 0.053(3) 0.025(2) 0.034(2) 0.003(2) 0.002(2) 0.004(2)
O6 0.056(2) 0.037(2) 0.0328(18) -0.0003(18) -0.0053(16) 0.0019(18)
O2 0.070(2) 0.042(2) 0.044(2) -0.011(2) -0.0043(18) -0.0001(19)
O5 0.066(2) 0.029(2) 0.050(2) -0.0042(19) -0.0037(18) -0.0012(18)
C7 0.050(3) 0.036(3) 0.038(3) 0.001(3) -0.004(3) 0.004(3)
C7a 0.035(3) 0.032(3) 0.030(3) 0.003(2) 0.003(2) 0.001(2)
C4a 0.034(2) 0.030(3) 0.035(3) 0.000(3) 0.000(2) 0.000(2)
C5 0.034(3) 0.036(3) 0.038(3) -0.001(3) 0.001(2) -0.001(2)
C2 0.034(3) 0.041(3) 0.038(3) -0.004(3) 0.001(2) 0.005(3)
C3 0.045(3) 0.040(3) 0.032(3) 0.004(3) 0.003(2) -0.000(3)
C4 0.040(3) 0.034(3) 0.031(3) 0.011(3) -0.003(2) -0.001(2)
C1' 0.039(3) 0.026(2) 0.041(3) 0.000(3) -0.005(2) 0.001(2)
C2' 0.045(3) 0.051(4) 0.055(4) 0.015(3) 0.003(3) -0.001(3)
C3' 0.050(4) 0.064(4) 0.079(5) 0.010(4) 0.008(4) -0.004(3)
C4' 0.035(3) 0.057(4) 0.090(5) -0.014(4) -0.011(3) 0.001(3)
C5' 0.059(4) 0.061(4) 0.071(5) -0.006(4) -0.026(4) 0.010(3)
C6' 0.049(4) 0.062(4) 0.044(4) 0.011(3) -0.007(3) 0.001(3)

loop_
_atom_site_label
_atom_site_fract_x
_atom_site_fract_y
_atom_site_fract_z
_atom_site_U_iso_or_equiv
_atom_site_thermal_displace_type
_atom_site_calc_flag
_atom_site_calc_attached_atom
_atom_site_type_symbol
N1 0.3488(4) -0.1986(6) 0.2268(3) 0.0373(15) aniso . . N
O6 0.4066(3) 0.1757(5) 0.4059(2) 0.0418(11) aniso . . O
O2 0.3006(3) -0.3322(5) 0.0820(2) 0.0518(12) aniso . . O
O5 0.3618(3) 0.4494(5) 0.3288(2) 0.0482(13) aniso . . O
C7 0.4086(5) -0.0267(8) 0.3837(4) 0.0416(19) aniso . . C
C7a 0.3636(4) -0.0347(7) 0.2810(3) 0.0320(15) aniso . . C
C4a 0.3383(4) 0.1417(6) 0.2478(3) 0.0326(15) aniso . . C
C5 0.3670(4) 0.2756(8) 0.3252(4) 0.0362(17) aniso . . C
C2 0.3233(4) -0.1871(7) 0.1279(3) 0.0376(18) aniso . . C
C3 0.3363(4) 0.0101(7) 0.0842(4) 0.0389(19) aniso . . C
C4 0.2883(4) 0.1751(7) 0.1467(3) 0.0353(15) aniso . . C
C1' 0.1532(4) 0.1799(6) 0.1402(3) 0.0354(16) aniso . . C
C2' 0.0835(4) 0.1018(8) 0.2100(4) 0.051(2) aniso . . C
C3' -0.0392(5) 0.1005(9) 0.1973(5) 0.064(2) aniso . . C
C4' -0.0910(5) 0.1754(9) 0.1151(5) 0.061(2) aniso . . C
C5' -0.0231(6) 0.2547(9) 0.0448(5) 0.064(2) aniso . . C
C6' 0.0990(5) 0.2566(8) 0.0574(4) 0.052(2) aniso . . C
H1 0.347(4) -0.313(7) 0.253(3) 0.040(15) iso . N1 H
H7A 0.487(4) -0.074(6) 0.389(3) 0.050(14) iso . C7 H
H7B 0.358(4) -0.095(7) 0.436(3) 0.059(15) iso . C7 H
H3A 0.293(3) 0.013(6) 0.023(3) 0.034(12) iso . C3 H
H3B 0.426(4) 0.023(6) 0.073(3) 0.044(12) iso . C3 H
H4A 0.318(3) 0.298(6) 0.116(3) 0.028(11) iso . C4 H
H2' 0.116(4) 0.047(8) 0.272(4) 0.070(17) iso . C2' H
H3' -0.084(5) 0.047(9) 0.248(4) 0.09(2) iso . C3' H
H4' -0.177(4) 0.170(7) 0.106(4) 0.067(16) iso . C4' H
H5' -0.056(5) 0.296(9) -0.012(4) 0.10(2) iso . C5' H
H6' 0.148(4) 0.300(7) 0.003(3) 0.050(15) iso . C6' H

loop_
_atom_type_symbol
_atom_type_description
_atom_type_scat_dispersion_real
_atom_type_scat_dispersion_imag
_atom_type_scat_source
'N ' 'Nitrogen    ' 0.0061 0.0033 'Int. Tab. C, 4.2.6.8, 6.1.1.4'
'O ' 'Oxygen      ' 0.0106 0.0060 'Int. Tab. C, 4.2.6.8, 6.1.1.4'
'C ' 'Carbon      ' 0.0033 0.0016 'Int. Tab. C, 4.2.6.8, 6.1.1.4'
'H ' 'Hydrogen    ' 0.0000 0.0000 'Int. Tab. C, 4.2.6.8, 6.1.1.4'

loop_
_geom_angle_atom_site_label_1
_geom_angle_atom_site_label_2
_geom_angle_atom_site_label_3
_geom_angle
_geom_angle_publ_flag
C2 N1 H1 117(3) no
C7a N1 H1 122(3) no
C7a N1 C2 120.4(4) yes
C7 O6 C5 109.3(4) yes
O6 C7 H7B 107(3) no
O6 C7 H7A 110(3) no
O6 C7 C7a 103.3(4) yes
H7A C7 H7B 109(4) no
C7a C7 H7B 117(3) no
C7a C7 H7A 110(3) no
N1 C7a C7 125.5(4) yes
C7 C7a C4a 110.7(4) yes
N1 C7a C4a 123.8(4) yes
C7a C4a C4 121.9(4) yes
C7a C4a C5 107.5(4) yes
C5 C4a C4 130.6(4) yes
O5 C5 C4a 131.6(5) yes
O6 C5 C4a 109.2(4) yes
O6 C5 O5 119.2(4) yes
N1 C2 O2 119.8(4) yes
O2 C2 C3 124.9(4) yes
N1 C2 C3 115.1(4) yes
C2 C3 H3B 104(2) no
C2 C3 H3A 109(2) no
C2 C3 C4 114.5(4) yes
H3A C3 H3B 110(3) no
C4 C3 H3B 112(2) no
C4 C3 H3A 107(2) no
C4a C4 C3 105.8(4) yes
C3 C4 H4A 106(2) no
C3 C4 C1' 110.7(4) yes
C4a C4 H4A 113(2) no
C4a C4 C1' 113.7(4) yes
C1' C4 H4A 108(2) no
C4 C1' C6' 118.1(4) yes
C4 C1' C2' 123.1(4) yes
C2' C1' C6' 118.7(5) yes
C1' C2' H2' 123(3) no
C1' C2' C3' 120.5(5) yes
C3' C2' H2' 116(3) no
C2' C3' H3' 117(3) no
C2' C3' C4' 120.1(6) yes
C4' C3' H3' 123(3) no
C3' C4' H4' 119(3) no
C3' C4' C5' 120.3(6) yes
C5' C4' H4' 121(3) no
C4' C5' H5' 121(4) no
C4' C5' C6' 119.8(6) yes
C6' C5' H5' 119(4) no
C1' C6' C5' 120.7(5) yes
C5' C6' H6' 119(2) no
C1' C6' H6' 120(3) no

loop_
_geom_bond_atom_site_label_1
_geom_bond_atom_site_label_2
_geom_bond_distance
_geom_bond_publ_flag
N1 C7a 1.368(6) yes
N1 C2 1.380(6) yes
N1 H1 0.87(4) no
O6 C7 1.440(6) yes
O6 C5 1.370(6) yes
O2 C2 1.212(6) yes
O5 C5 1.210(6) yes
C7 C7a 1.483(7) yes
C7 H7A 0.95(4) no
C7 H7B 1.04(4) no
C7a C4a 1.336(6) yes
C4a C5 1.441(7) yes
C4a C4 1.499(6) yes
C2 C3 1.505(7) yes
C3 C4 1.541(7) yes
C3 H3A 0.97(3) no
C3 H3B 1.03(4) no
C4 C1' 1.527(6) yes
C4 H4A 1.02(3) no
C1' C2' 1.372(7) yes
C1' C6' 1.380(7) yes
C2' C3' 1.391(8) yes
C2' H2' 0.99(5) no
C3' C4' 1.360(10) yes
C3' H3' 0.95(5) no
C4' C5' 1.370(10) yes
C4' H4' 0.98(4) no
C5' C6' 1.384(9) yes
C5' H5' 0.90(6) no
C6' H6' 0.98(4) no

loop_
_geom_contact_atom_site_label_1
_geom_contact_atom_site_label_2
_geom_contact_distance
N1 C7 2.535(7)
N1 C4 2.892(6)
N1 H7A 2.81(4)
N1 H7B 2.96(5)
N1 H3B 2.78(4)
O2 H3A 2.54(4)
O2 H3B 2.85(4)
C7 H1 2.75(5)
C7a C3 2.728(7)
C7a H3B 2.99(4)
C7a H2' 2.86(5)
C4a C2 2.818(7)
C4a C1' 2.533(6)
C4a C2' 2.920(7)
C4a H7A 2.93(4)
C4a H3B 2.75(4)
C4a H2' 2.63(5)
C5 C4 2.672(7)
C5 H7A 2.90(4)
C5 H7B 2.99(5)
C5 H4A 2.91(4)
C2 C4 2.562(7)
C3 C1' 2.524(7)
C4 C2' 2.551(7)
C4 H2' 2.79(5)
C4 H6' 2.63(4)
C1' C4' 2.768(7)
C1' H3A 2.57(4)
C2' C5' 2.745(9)
C3' C6' 2.740(9)
C6' H3A 2.82(4)
C6' H4A 2.60(4)
H1 H7A 2.92(6)
H1 H7B 2.93(7)
H3A H6' 2.59(6)
